data_7711673
loop_
_publ_author_name
'Armenis, Alexandros'
'Bakali, Georgia'
'Brantley, ChristiAnna'
'Raptopoulou, Catherine'
'Psycharis, Vassilis'
'Cunha-Silva, Luis'
'Christou, George'
'Stamatatos, Theocharis'

_publ_section_title
;
 A family of mono-, di-, and tetranuclear DyIII complexes bearing the
 ligand 2,6-diacetylpyridine bis(picolinoylhydrazone) and exhibiting slow
 relaxation of magnetization
;
_journal_name_full 'Dalton Transactions'
_journal_paper_doi 10.1039/D2DT02921A
_journal_year 2022
_chemical_formula_moiety 'C54 H54 Dy4 N14 O18, 2(C H2 Cl2)'
_chemical_formula_sum 'C56 H58 Cl4 Dy4 N14 O18'
_chemical_formula_weight 2006.96
_space_group_crystal_system triclinic
_space_group_IT_number 2
_space_group_name_Hall '-P 1'
_space_group_name_H-M_alt 'P -1'
_atom_sites_solution_hydrogens geom
_audit_creation_date '02 September 2022'
_audit_creation_method 'SHELXL-2014/7 and enCIFer'
_audit_update_record
;
2022-09-05 deposited with the CCDC.	2022-11-02 downloaded from the CCDC.
;
_cell_angle_alpha 69.412(2)
_cell_angle_beta 83.157(3)
_cell_angle_gamma 84.392(3)
_cell_formula_units_Z 1
_cell_length_a 10.8636(9)
_cell_length_b 12.8360(10)
_cell_length_c 14.6728(11)
_cell_measurement_reflns_used 9094
_cell_measurement_temperature 150(2)
_cell_measurement_theta_max 26.45
_cell_measurement_theta_min 2.97
_cell_volume 1898.3(3)
_computing_cell_refinement 'SAINT (Bruker AXS Inc., 2012)'
_computing_data_reduction 'SAINT (Bruker AXS Inc., 2012)'
_computing_molecular_graphics 'DIAMOND (Brandenburg, 2009)'
_computing_publication_material 'SHELXTL (Sheldrick, 2014)'
_computing_structure_refinement 'SHELXL-2014/7 (Sheldrick, 2014)'
_computing_structure_solution 'SHELXS (Sheldrick, 2014)'
_diffrn_ambient_temperature 150(2)
_diffrn_measured_fraction_theta_full 0.988
_diffrn_measured_fraction_theta_max 0.992
_diffrn_measurement_device_type 'Bruker X8 Kappa CCD APEX II'
_diffrn_measurement_method '\f and \w scans'
_diffrn_radiation_type MoK\a
_diffrn_radiation_wavelength 0.71073
_diffrn_reflns_av_R_equivalents 0.0346
_diffrn_reflns_av_unetI/netI 0.0120
_diffrn_reflns_Laue_measured_fraction_full 0.988
_diffrn_reflns_Laue_measured_fraction_max 0.992
_diffrn_reflns_limit_h_max 14
_diffrn_reflns_limit_h_min -14
_diffrn_reflns_limit_k_max 17
_diffrn_reflns_limit_k_min -17
_diffrn_reflns_limit_l_max 19
_diffrn_reflns_limit_l_min -19
_diffrn_reflns_number 150248
_diffrn_reflns_point_group_measured_fraction_full 0.988
_diffrn_reflns_point_group_measured_fraction_max 0.992
_diffrn_reflns_theta_full 25.242
_diffrn_reflns_theta_max 28.281
_diffrn_reflns_theta_min 3.668
_diffrn_source 'fine-focus sealed tube'
_exptl_absorpt_coefficient_mu 4.101
_exptl_absorpt_correction_T_max 0.782
_exptl_absorpt_correction_T_min 0.436
_exptl_absorpt_correction_type multi-scan
_exptl_absorpt_process_details
; 
'SADABS V2012/1 (Bruker AXS Inc.)' 
;
_exptl_crystal_colour yellow
_exptl_crystal_density_diffrn 1.756
_exptl_crystal_description prism
_exptl_crystal_F_000 968
_exptl_crystal_preparation 'Magnetic properties'
_exptl_crystal_recrystallization_method 'Re-crystallisation from solvent'
_exptl_crystal_size_max 0.200
_exptl_crystal_size_mid 0.070
_exptl_crystal_size_min 0.060
_refine_diff_density_max 3.200
_refine_diff_density_min -2.477
_refine_diff_density_rms 0.249
_refine_ls_extinction_method none
_refine_ls_goodness_of_fit_ref 1.136
_refine_ls_hydrogen_treatment constr
_refine_ls_matrix_type full
_refine_ls_number_parameters 438
_refine_ls_number_reflns 9340
_refine_ls_number_restraints 6
_refine_ls_restrained_S_all 1.138
_refine_ls_R_factor_all 0.0460
_refine_ls_R_factor_gt 0.0391
_refine_ls_shift/su_max 0.001
_refine_ls_shift/su_mean 0.000
_refine_ls_structure_factor_coef Fsqd
_refine_ls_weighting_details 'w=1/[\s^2^(Fo^2^)+(0.0444P)^2^+21.3822P] where P=(Fo^2^+2Fc^2^)/3'
_refine_ls_weighting_scheme calc
_refine_ls_wR_factor_gt 0.1014
_refine_ls_wR_factor_ref 0.1151
_reflns_Friedel_coverage 0.000
_reflns_number_gt 8382
_reflns_number_total 9340
_reflns_threshold_expression 'I > 2\s(I)'
_cod_data_source_file d2dt02921a2.cif
_cod_data_source_block lcs2215(AA395A)
_cod_database_code 7711673
_shelx_shelxl_version_number 2014/7
_shelx_space_group_comment
;
The symmetry employed for this shelxl refinement is uniquely defined
by the following loop, which should always be used as a source of
symmetry information in preference to the above space-group names.
They are only intended as comments.
;
_shelx_estimated_absorpt_t_min 0.494
_shelx_estimated_absorpt_t_max 0.791

loop_
_space_group_symop_operation_xyz
'x, y, z'
'-x, -y, -z'

loop_
_atom_site_label
_atom_site_type_symbol
_atom_site_fract_x
_atom_site_fract_y
_atom_site_fract_z
_atom_site_U_iso_or_equiv
_atom_site_adp_type
_atom_site_occupancy
_atom_site_site_symmetry_order
_atom_site_calc_flag
_atom_site_refinement_flags_posn
_atom_site_refinement_flags_adp
_atom_site_refinement_flags_occupancy
_atom_site_disorder_assembly
_atom_site_disorder_group
Dy1 Dy 0.44095(2) 0.42585(2) 0.42710(2) 0.01495(7) Uani 1 1 d . . . . .
Dy2 Dy 0.52973(2) 0.24842(2) 0.68025(2) 0.01614(7) Uani 1 1 d . . . . .
O2 O 0.4206(4) 0.2484(3) 0.5462(3) 0.0194(7) Uani 1 1 d . . . . .
O1 O 0.4390(3) 0.4295(3) 0.5850(3) 0.0174(7) Uani 1 1 d . . . . .
H1 H 0.3523 0.4418 0.6125 0.021 Uiso 1 1 calc R U . . .
O5 O 0.6361(4) 0.3322(4) 0.4275(3) 0.0297(9) Uani 1 1 d . . . . .
O4 O 0.6779(4) 0.1998(3) 0.5694(3) 0.0257(8) Uani 1 1 d . . . . .
O3 O 0.6708(4) 0.3974(3) 0.6230(3) 0.0189(7) Uani 1 1 d . . . . .
O9 O 0.4972(4) 0.6725(3) 0.1945(3) 0.0251(8) Uani 1 1 d . . . . .
O6 O 0.3248(4) 0.2200(4) 0.7576(3) 0.0322(9) Uani 1 1 d . . . . .
O8 O 0.4732(4) 0.4894(3) 0.2593(3) 0.0281(9) Uani 1 1 d . . . . .
O7 O 0.2365(5) 0.3936(5) 0.7189(4) 0.0443(13) Uani 1 1 d . . . . .
N1 N 0.4034(5) 0.0577(4) 0.5996(3) 0.0244(10) Uani 1 1 d . . . . .
N3 N 0.5814(5) 0.0622(4) 0.8205(3) 0.0239(9) Uani 1 1 d . . . . .
N7 N 0.3681(4) 0.2735(4) 0.3684(3) 0.0199(9) Uani 1 1 d . . . . .
N2 N 0.4547(5) 0.0620(4) 0.6800(4) 0.0247(10) Uani 1 1 d . . . . .
N6 N 0.7968(4) 0.5771(4) 0.5504(3) 0.0203(9) Uani 1 1 d . . . . .
N5 N 0.8158(5) 0.3094(4) 0.7342(4) 0.0256(10) Uani 1 1 d . . . . .
N4 N 0.7332(5) 0.2235(4) 0.7666(3) 0.0229(9) Uani 1 1 d . . . . .
C1 C 0.3974(5) 0.1596(4) 0.5335(4) 0.0204(10) Uani 1 1 d . . . . .
C2 C 0.4439(6) -0.0260(5) 0.7576(4) 0.0267(12) Uani 1 1 d . . . . .
C4 C 0.6614(6) 0.0600(5) 0.8830(4) 0.0251(11) Uani 1 1 d . . . . .
C3 C 0.5161(6) -0.0275(5) 0.8375(4) 0.0236(11) Uani 1 1 d . . . . .
C21 C 0.3181(6) 0.0819(5) 0.4163(5) 0.0281(12) Uani 1 1 d . . . . .
H21 H 0.3183 0.0092 0.4641 0.034 Uiso 1 1 calc R U . . .
C22 C 0.6957(5) 0.2452(4) 0.4786(4) 0.0196(10) Uani 1 1 d . . . . .
C17 C 0.3599(5) 0.1703(4) 0.4356(4) 0.0221(10) Uani 1 1 d . . . . .
C18 C 0.3308(8) 0.2926(6) 0.2807(5) 0.0393(16) Uani 1 1 d . . . . .
H18 H 0.3369 0.3651 0.2330 0.047 Uiso 1 1 calc R U . . .
C23 C 0.7934(6) 0.1905(5) 0.4241(5) 0.0293(12) Uani 1 1 d . . . . .
H23A H 0.8535 0.1448 0.4691 0.044 Uiso 1 1 calc R U . . .
H23B H 0.8365 0.2482 0.3702 0.044 Uiso 1 1 calc R U . . .
H23C H 0.7534 0.1433 0.3979 0.044 Uiso 1 1 calc R U . . .
C6 C 0.7746(5) 0.3913(4) 0.6597(4) 0.0195(10) Uani 1 1 d . . . . .
C11 C 0.9763(5) 0.4851(5) 0.6331(4) 0.0263(11) Uani 1 1 d . . . . .
H11 H 1.0122 0.4219 0.6807 0.032 Uiso 1 1 calc R U . . .
C8 C 0.8647(5) 0.6647(5) 0.4996(4) 0.0257(11) Uani 1 1 d . . . . .
H8 H 0.8261 0.7273 0.4533 0.031 Uiso 1 1 calc R U . . .
C7 C 0.8533(5) 0.4882(5) 0.6143(4) 0.0203(10) Uani 1 1 d . . . . .
C5 C 0.7411(6) 0.1555(5) 0.8550(4) 0.0260(11) Uani 1 1 d . . . . .
C9 C 0.9890(6) 0.6674(5) 0.5120(5) 0.0307(13) Uani 1 1 d . . . . .
H9 H 1.0350 0.7301 0.4742 0.037 Uiso 1 1 calc R U . . .
C20 C 0.2759(7) 0.1022(5) 0.3250(5) 0.0348(14) Uani 1 1 d . . . . .
H20 H 0.2434 0.0442 0.3106 0.042 Uiso 1 1 calc R U . . .
C19 C 0.2821(7) 0.2086(6) 0.2555(5) 0.0368(15) Uani 1 1 d . . . . .
H19 H 0.2545 0.2248 0.1926 0.044 Uiso 1 1 calc R U . . .
C10 C 1.0451(6) 0.5757(5) 0.5815(5) 0.0321(13) Uani 1 1 d . . . . .
H10 H 1.1293 0.5758 0.5929 0.039 Uiso 1 1 calc R U . . .
C16 C 0.3767(9) -0.1251(6) 0.7659(6) 0.0455(19) Uani 1 1 d . . . . .
H16A H 0.4085 -0.1522 0.7124 0.068 Uiso 1 1 calc R U . . .
H16B H 0.2878 -0.1042 0.7620 0.068 Uiso 1 1 calc R U . . .
H16C H 0.3896 -0.1840 0.8286 0.068 Uiso 1 1 calc R U . . .
C15 C 0.5234(6) -0.1194(5) 0.9229(4) 0.0285(12) Uani 1 1 d . . . . .
H15 H 0.4760 -0.1817 0.9335 0.034 Uiso 1 1 calc R U . . .
C24 C 0.2418(6) 0.2932(6) 0.7713(5) 0.0353(15) Uani 1 1 d . . . . .
C12 C 0.8225(8) 0.1682(7) 0.9241(5) 0.0451(19) Uani 1 1 d . . . . .
H12A H 0.8551 0.2426 0.8976 0.068 Uiso 1 1 calc R U . . .
H12B H 0.8917 0.1115 0.9332 0.068 Uiso 1 1 calc R U . . .
H12C H 0.7746 0.1589 0.9871 0.068 Uiso 1 1 calc R U . . .
C14 C 0.5999(7) -0.1205(5) 0.9930(5) 0.0337(14) Uani 1 1 d . . . . .
H14 H 0.6030 -0.1810 1.0531 0.040 Uiso 1 1 calc R U . . .
C13 C 0.6718(6) -0.0292(5) 0.9714(4) 0.0317(13) Uani 1 1 d . . . . .
H13 H 0.7273 -0.0273 1.0161 0.038 Uiso 1 1 calc R U . . .
C25 C 0.1509(8) 0.2589(10) 0.8558(7) 0.077(4) Uani 1 1 d . . . . .
H25A H 0.1845 0.2655 0.9125 0.115 Uiso 1 1 calc R U . . .
H25B H 0.1324 0.1813 0.8697 0.115 Uiso 1 1 calc R U . . .
H25C H 0.0746 0.3069 0.8420 0.115 Uiso 1 1 calc R U . . .
C26 C 0.4912(7) 0.5790(5) 0.1882(4) 0.0334(14) Uani 1 1 d . . . . .
C27 C 0.4982(15) 0.5737(8) 0.0868(6) 0.083(4) Uani 1 1 d . U . . .
H27A H 0.4300 0.6208 0.0521 0.125 Uiso 1 1 calc R U . . .
H27B H 0.4915 0.4964 0.0912 0.125 Uiso 1 1 calc R U . . .
H27C H 0.5777 0.6003 0.0512 0.125 Uiso 1 1 calc R U . . .
Cl1 Cl 0.0457(4) 0.0404(3) 0.6358(3) 0.0878(9) Uani 1 1 d . . . . .
Cl2 Cl 0.0366(8) -0.0228(5) 0.8445(3) 0.188(4) Uani 1 1 d . . . . .
C28 C 0.0703(14) 0.0818(11) 0.7307(9) 0.084(4) Uani 1 1 d . . . . .
H28A H 0.0172 0.1500 0.7275 0.101 Uiso 1 1 calc R U . . .
H28B H 0.1580 0.1001 0.7245 0.101 Uiso 1 1 calc R U . . .

loop_
_atom_site_aniso_label
_atom_site_aniso_U_11
_atom_site_aniso_U_22
_atom_site_aniso_U_33
_atom_site_aniso_U_23
_atom_site_aniso_U_13
_atom_site_aniso_U_12
Dy1 0.01867(12) 0.01134(11) 0.01310(12) -0.00118(8) -0.00361(8) -0.00167(8)
Dy2 0.02022(12) 0.01195(11) 0.01372(12) -0.00032(8) -0.00379(8) -0.00186(8)
O2 0.0254(18) 0.0141(16) 0.0172(17) -0.0019(13) -0.0042(14) -0.0040(14)
O1 0.0197(17) 0.0136(16) 0.0162(16) -0.0008(13) -0.0035(13) -0.0020(13)
O5 0.024(2) 0.021(2) 0.035(2) -0.0003(17) -0.0001(17) 0.0021(16)
O4 0.028(2) 0.0215(19) 0.026(2) -0.0061(16) -0.0043(16) 0.0005(15)
O3 0.0221(18) 0.0139(16) 0.0189(17) -0.0018(14) -0.0069(14) -0.0008(13)
O9 0.035(2) 0.0197(19) 0.0190(18) -0.0035(15) -0.0009(16) -0.0051(16)
O6 0.034(2) 0.028(2) 0.031(2) -0.0063(18) 0.0022(18) -0.0088(18)
O8 0.047(3) 0.0184(19) 0.0175(18) -0.0034(15) -0.0033(17) -0.0053(17)
O7 0.028(2) 0.046(3) 0.042(3) 0.002(2) -0.001(2) 0.008(2)
N1 0.038(3) 0.016(2) 0.016(2) 0.0008(17) -0.0062(19) -0.0063(18)
N3 0.030(2) 0.019(2) 0.018(2) -0.0004(17) -0.0035(18) 0.0011(18)
N7 0.029(2) 0.018(2) 0.015(2) -0.0061(17) -0.0067(17) -0.0006(17)
N2 0.034(3) 0.015(2) 0.021(2) -0.0004(18) -0.0071(19) -0.0026(18)
N6 0.022(2) 0.017(2) 0.020(2) -0.0029(17) -0.0014(17) -0.0044(16)
N5 0.027(2) 0.019(2) 0.025(2) 0.0017(18) -0.0084(19) -0.0028(18)
N4 0.026(2) 0.017(2) 0.021(2) 0.0015(17) -0.0062(18) -0.0013(17)
C1 0.024(2) 0.015(2) 0.020(2) -0.0008(19) -0.0054(19) -0.0043(18)
C2 0.035(3) 0.014(2) 0.025(3) 0.003(2) -0.009(2) -0.003(2)
C4 0.030(3) 0.024(3) 0.015(2) -0.001(2) 0.000(2) 0.002(2)
C3 0.033(3) 0.019(2) 0.016(2) -0.002(2) -0.003(2) -0.001(2)
C21 0.037(3) 0.017(2) 0.032(3) -0.009(2) -0.004(2) -0.005(2)
C22 0.017(2) 0.017(2) 0.024(3) -0.007(2) -0.0013(19) -0.0026(18)
C17 0.027(3) 0.016(2) 0.024(3) -0.007(2) -0.003(2) -0.0026(19)
C18 0.064(5) 0.024(3) 0.028(3) -0.001(2) -0.017(3) -0.010(3)
C23 0.030(3) 0.027(3) 0.031(3) -0.011(2) -0.002(2) 0.001(2)
C6 0.021(2) 0.018(2) 0.018(2) -0.0041(19) -0.0031(19) -0.0017(18)
C11 0.023(3) 0.027(3) 0.027(3) -0.006(2) -0.007(2) -0.001(2)
C8 0.024(3) 0.021(3) 0.028(3) -0.003(2) -0.003(2) -0.003(2)
C7 0.021(2) 0.021(2) 0.019(2) -0.005(2) -0.0035(19) -0.0013(19)
C5 0.027(3) 0.026(3) 0.021(3) 0.000(2) -0.006(2) -0.004(2)
C9 0.022(3) 0.024(3) 0.045(4) -0.009(3) -0.002(2) -0.009(2)
C20 0.048(4) 0.026(3) 0.036(3) -0.014(3) -0.012(3) -0.008(3)
C19 0.057(4) 0.030(3) 0.029(3) -0.011(3) -0.017(3) -0.006(3)
C10 0.023(3) 0.030(3) 0.042(4) -0.009(3) -0.005(2) -0.006(2)
C16 0.069(5) 0.022(3) 0.040(4) 0.006(3) -0.023(4) -0.019(3)
C15 0.036(3) 0.020(3) 0.022(3) 0.002(2) -0.001(2) -0.003(2)
C24 0.018(3) 0.049(4) 0.027(3) 0.000(3) -0.003(2) 0.000(3)
C12 0.045(4) 0.053(4) 0.028(3) 0.006(3) -0.015(3) -0.022(3)
C14 0.045(4) 0.022(3) 0.025(3) 0.002(2) -0.006(3) 0.004(3)
C13 0.036(3) 0.030(3) 0.021(3) 0.005(2) -0.009(2) -0.006(2)
C25 0.031(4) 0.085(7) 0.058(6) 0.035(5) 0.011(4) 0.007(4)
C26 0.061(4) 0.021(3) 0.018(3) -0.006(2) -0.002(3) -0.005(3)
C27 0.191(12) 0.041(5) 0.022(3) -0.015(3) 0.005(5) -0.030(6)
Cl1 0.106(2) 0.0654(17) 0.091(2) -0.0242(16) -0.0217(19) 0.0056(16)
Cl2 0.280(8) 0.144(5) 0.072(3) 0.010(3) 0.030(4) 0.080(5)
C28 0.104(10) 0.072(8) 0.074(8) -0.019(6) -0.023(7) 0.005(7)

loop_
_atom_type_symbol
_atom_type_description
_atom_type_scat_dispersion_real
_atom_type_scat_dispersion_imag
_atom_type_scat_source
C C 0.0033 0.0016 'International Tables Vol C Tables 4.2.6.8 and 6.1.1.4'
H H 0.0000 0.0000 'International Tables Vol C Tables 4.2.6.8 and 6.1.1.4'
Cl Cl 0.1484 0.1585 'International Tables Vol C Tables 4.2.6.8 and 6.1.1.4'
Dy Dy -0.1892 4.4098 'International Tables Vol C Tables 4.2.6.8 and 6.1.1.4'
N N 0.0061 0.0033 'International Tables Vol C Tables 4.2.6.8 and 6.1.1.4'
O O 0.0106 0.0060 'International Tables Vol C Tables 4.2.6.8 and 6.1.1.4'

loop_
_geom_angle_atom_site_label_1
_geom_angle_atom_site_label_2
_geom_angle_atom_site_label_3
_geom_angle
_geom_angle_site_symmetry_1
_geom_angle_site_symmetry_3
_geom_angle_publ_flag
O8 Dy1 O1 84.30(14) . 2_666 ?
O8 Dy1 O5 86.82(16) . . ?
O1 Dy1 O5 81.49(14) 2_666 . ?
O8 Dy1 O1 157.32(14) . . ?
O1 Dy1 O1 73.65(14) 2_666 . ?
O5 Dy1 O1 94.96(15) . . ?
O8 Dy1 O2 133.65(14) . . ?
O1 Dy1 O2 131.52(13) 2_666 . ?
O5 Dy1 O2 73.75(14) . . ?
O1 Dy1 O2 67.90(13) . . ?
O8 Dy1 O3 75.56(14) . 2_666 ?
O1 Dy1 O3 67.42(13) 2_666 2_666 ?
O5 Dy1 O3 145.33(14) . 2_666 ?
O1 Dy1 O3 90.79(13) . 2_666 ?
O2 Dy1 O3 139.00(13) . 2_666 ?
O8 Dy1 N6 100.33(16) . 2_666 ?
O1 Dy1 N6 127.85(14) 2_666 2_666 ?
O5 Dy1 N6 150.12(15) . 2_666 ?
O1 Dy1 N6 89.36(14) . 2_666 ?
O2 Dy1 N6 80.64(14) . 2_666 ?
O3 Dy1 N6 63.86(14) 2_666 2_666 ?
O8 Dy1 N7 72.98(14) . . ?
O1 Dy1 N7 154.29(14) 2_666 . ?
O5 Dy1 N7 85.32(16) . . ?
O1 Dy1 N7 129.70(13) . . ?
O2 Dy1 N7 63.99(13) . . ?
O3 Dy1 N7 116.46(13) 2_666 . ?
N6 Dy1 N7 69.53(15) 2_666 . ?
O8 Dy1 Dy1 121.10(11) . 2_666 ?
O1 Dy1 Dy1 36.98(9) 2_666 2_666 ?
O5 Dy1 Dy1 87.83(12) . 2_666 ?
O1 Dy1 Dy1 36.67(9) . 2_666 ?
O2 Dy1 Dy1 100.18(9) . 2_666 ?
O3 Dy1 Dy1 76.68(9) 2_666 2_666 ?
N6 Dy1 Dy1 112.01(11) 2_666 2_666 ?
N7 Dy1 Dy1 163.99(10) . 2_666 ?
O8 Dy1 Dy2 152.77(12) . . ?
O1 Dy1 Dy2 94.07(9) 2_666 . ?
O5 Dy1 Dy2 66.11(11) . . ?
O1 Dy1 Dy2 38.20(9) . . ?
O2 Dy1 Dy2 37.81(9) . . ?
O3 Dy1 Dy2 128.77(9) 2_666 . ?
N6 Dy1 Dy2 102.00(10) 2_666 . ?
N7 Dy1 Dy2 100.63(10) . . ?
Dy1 Dy1 Dy2 63.355(9) 2_666 . ?
O8 Dy1 Dy2 68.42(10) . 2_666 ?
O1 Dy1 Dy2 34.78(9) 2_666 2_666 ?
O5 Dy1 Dy2 110.70(11) . 2_666 ?
O1 Dy1 Dy2 89.96(9) . 2_666 ?
O2 Dy1 Dy2 157.84(9) . 2_666 ?
O3 Dy1 Dy2 35.00(9) 2_666 2_666 ?
N6 Dy1 Dy2 98.83(10) 2_666 2_666 ?
N7 Dy1 Dy2 136.79(10) . 2_666 ?
Dy1 Dy1 Dy2 59.223(8) 2_666 2_666 ?
Dy2 Dy1 Dy2 122.578(7) . 2_666 ?
O4 Dy2 O9 143.76(15) . 2_666 ?
O4 Dy2 O6 143.97(16) . . ?
O9 Dy2 O6 71.38(16) 2_666 . ?
O4 Dy2 O2 73.11(14) . . ?
O9 Dy2 O2 138.37(14) 2_666 . ?
O6 Dy2 O2 79.30(15) . . ?
O4 Dy2 O3 74.91(14) . . ?
O9 Dy2 O3 76.41(13) 2_666 . ?
O6 Dy2 O3 137.47(14) . . ?
O2 Dy2 O3 109.50(12) . . ?
O4 Dy2 O1 104.58(13) . . ?
O9 Dy2 O1 82.48(13) 2_666 . ?
O6 Dy2 O1 83.70(14) . . ?
O2 Dy2 O1 65.18(12) . . ?
O3 Dy2 O1 64.96(12) . . ?
O4 Dy2 N2 76.88(16) . . ?
O9 Dy2 N2 129.62(15) 2_666 . ?
O6 Dy2 N2 69.46(16) . . ?
O2 Dy2 N2 60.49(14) . . ?
O3 Dy2 N2 151.77(15) . . ?
O1 Dy2 N2 122.46(14) . . ?
O4 Dy2 N3 91.50(15) . . ?
O9 Dy2 N3 84.86(15) 2_666 . ?
O6 Dy2 N3 82.87(16) . . ?
O2 Dy2 N3 120.55(14) . . ?
O3 Dy2 N3 121.34(14) . . ?
O1 Dy2 N3 163.91(14) . . ?
N2 Dy2 N3 60.12(16) . . ?
O4 Dy2 N4 78.45(15) . . ?
O9 Dy2 N4 68.52(15) 2_666 . ?
O6 Dy2 N4 126.60(16) . . ?
O2 Dy2 N4 151.56(15) . . ?
O3 Dy2 N4 61.34(13) . . ?
O1 Dy2 N4 123.18(13) . . ?
N2 Dy2 N4 113.56(15) . . ?
N3 Dy2 N4 60.05(15) . . ?
O4 Dy2 Dy1 73.89(10) . . ?
O9 Dy2 Dy1 118.77(10) 2_666 . ?
O6 Dy2 Dy1 97.13(12) . . ?
O2 Dy2 Dy1 36.52(9) . . ?
O3 Dy2 Dy1 74.79(9) . . ?
O1 Dy2 Dy1 36.34(9) . . ?
N2 Dy2 Dy1 96.53(11) . . ?
N3 Dy2 Dy1 155.23(11) . . ?
N4 Dy2 Dy1 132.77(10) . . ?
O4 Dy2 Dy1 98.10(10) . 2_666 ?
O9 Dy2 Dy1 68.46(10) 2_666 2_666 ?
O6 Dy2 Dy1 106.17(11) . 2_666 ?
O2 Dy2 Dy1 93.05(9) . 2_666 ?
O3 Dy2 Dy1 34.35(9) . 2_666 ?
O1 Dy2 Dy1 32.87(9) . 2_666 ?
N2 Dy2 Dy1 153.49(11) . 2_666 ?
N3 Dy2 Dy1 146.38(11) . 2_666 ?
N4 Dy2 Dy1 90.35(10) . 2_666 ?
Dy1 Dy2 Dy1 57.423(7) . 2_666 ?
C1 O2 Dy1 127.4(3) . . ?
C1 O2 Dy2 123.0(3) . . ?
Dy1 O2 Dy2 105.68(14) . . ?
Dy1 O1 Dy1 106.35(14) 2_666 . ?
Dy1 O1 Dy2 112.35(15) 2_666 . ?
Dy1 O1 Dy2 105.46(14) . . ?
Dy1 O1 H1 110.8 2_666 . ?
Dy1 O1 H1 110.8 . . ?
Dy2 O1 H1 110.8 . . ?
C22 O5 Dy1 140.4(4) . . ?
C22 O4 Dy2 129.3(4) . . ?
C6 O3 Dy1 117.4(3) . 2_666 ?
C6 O3 Dy2 122.9(3) . . ?
Dy1 O3 Dy2 110.65(15) 2_666 . ?
C26 O9 Dy2 137.2(4) . 2_666 ?
C24 O6 Dy2 128.3(4) . . ?
C26 O8 Dy1 140.2(4) . . ?
C1 N1 N2 108.7(4) . . ?
C4 N3 C3 119.4(5) . . ?
C4 N3 Dy2 119.8(4) . . ?
C3 N3 Dy2 120.3(4) . . ?
C18 N7 C17 118.5(5) . . ?
C18 N7 Dy1 124.8(4) . . ?
C17 N7 Dy1 116.5(3) . . ?
C2 N2 N1 115.3(5) . . ?
C2 N2 Dy2 123.2(4) . . ?
N1 N2 Dy2 120.6(3) . . ?
C8 N6 C7 118.0(5) . . ?
C8 N6 Dy1 127.1(4) . 2_666 ?
C7 N6 Dy1 113.1(3) . 2_666 ?
C6 N5 N4 110.0(5) . . ?
C5 N4 N5 115.7(5) . . ?
C5 N4 Dy2 121.0(4) . . ?
N5 N4 Dy2 119.3(3) . . ?
O2 C1 N1 125.8(5) . . ?
O2 C1 C17 117.4(5) . . ?
N1 C1 C17 116.8(5) . . ?
N2 C2 C3 114.5(5) . . ?
N2 C2 C16 124.7(6) . . ?
C3 C2 C16 120.5(5) . . ?
N3 C4 C13 122.0(6) . . ?
N3 C4 C5 117.0(5) . . ?
C13 C4 C5 121.0(6) . . ?
N3 C3 C15 121.4(5) . . ?
N3 C3 C2 116.3(5) . . ?
C15 C3 C2 122.2(5) . . ?
C17 C21 C20 118.5(6) . . ?
C17 C21 H21 120.7 . . ?
C20 C21 H21 120.7 . . ?
O4 C22 O5 125.2(5) . . ?
O4 C22 C23 117.8(5) . . ?
O5 C22 C23 117.0(5) . . ?
N7 C17 C21 123.1(5) . . ?
N7 C17 C1 114.1(5) . . ?
C21 C17 C1 122.8(5) . . ?
N7 C18 C19 122.4(6) . . ?
N7 C18 H18 118.8 . . ?
C19 C18 H18 118.8 . . ?
C22 C23 H23A 109.5 . . ?
C22 C23 H23B 109.5 . . ?
H23A C23 H23B 109.5 . . ?
C22 C23 H23C 109.5 . . ?
H23A C23 H23C 109.5 . . ?
H23B C23 H23C 109.5 . . ?
O3 C6 N5 126.4(5) . . ?
O3 C6 C7 116.5(5) . . ?
N5 C6 C7 117.1(5) . . ?
C10 C11 C7 118.7(6) . . ?
C10 C11 H11 120.6 . . ?
C7 C11 H11 120.6 . . ?
N6 C8 C9 122.8(6) . . ?
N6 C8 H8 118.6 . . ?
C9 C8 H8 118.6 . . ?
N6 C7 C11 123.0(5) . . ?
N6 C7 C6 114.1(5) . . ?
C11 C7 C6 122.8(5) . . ?
N4 C5 C4 114.0(5) . . ?
N4 C5 C12 124.5(6) . . ?
C4 C5 C12 121.4(5) . . ?
C8 C9 C10 118.4(6) . . ?
C8 C9 H9 120.8 . . ?
C10 C9 H9 120.8 . . ?
C19 C20 C21 119.0(6) . . ?
C19 C20 H20 120.5 . . ?
C21 C20 H20 120.5 . . ?
C20 C19 C18 118.4(6) . . ?
C20 C19 H19 120.8 . . ?
C18 C19 H19 120.8 . . ?
C11 C10 C9 119.1(6) . . ?
C11 C10 H10 120.5 . . ?
C9 C10 H10 120.5 . . ?
C2 C16 H16A 109.5 . . ?
C2 C16 H16B 109.5 . . ?
H16A C16 H16B 109.5 . . ?
C2 C16 H16C 109.5 . . ?
H16A C16 H16C 109.5 . . ?
H16B C16 H16C 109.5 . . ?
C3 C15 C14 120.2(6) . . ?
C3 C15 H15 119.9 . . ?
C14 C15 H15 119.9 . . ?
O7 C24 O6 124.4(6) . . ?
O7 C24 C25 117.0(7) . . ?
O6 C24 C25 118.6(7) . . ?
C5 C12 H12A 109.5 . . ?
C5 C12 H12B 109.5 . . ?
H12A C12 H12B 109.5 . . ?
C5 C12 H12C 109.5 . . ?
H12A C12 H12C 109.5 . . ?
H12B C12 H12C 109.5 . . ?
C13 C14 C15 117.4(6) . . ?
C13 C14 H14 121.3 . . ?
C15 C14 H14 121.3 . . ?
C14 C13 C4 119.4(6) . . ?
C14 C13 H13 120.3 . . ?
C4 C13 H13 120.3 . . ?
C24 C25 H25A 109.5 . . ?
C24 C25 H25B 109.5 . . ?
H25A C25 H25B 109.5 . . ?
C24 C25 H25C 109.5 . . ?
H25A C25 H25C 109.5 . . ?
H25B C25 H25C 109.5 . . ?
O9 C26 O8 125.6(6) . . ?
O9 C26 C27 116.9(6) . . ?
O8 C26 C27 117.3(6) . . ?
C26 C27 H27A 109.5 . . ?
C26 C27 H27B 109.5 . . ?
H27A C27 H27B 109.5 . . ?
C26 C27 H27C 109.5 . . ?
H27A C27 H27C 109.5 . . ?
H27B C27 H27C 109.5 . . ?
Cl1 C28 Cl2 111.6(8) . . ?
Cl1 C28 H28A 109.3 . . ?
Cl2 C28 H28A 109.3 . . ?
Cl1 C28 H28B 109.3 . . ?
Cl2 C28 H28B 109.3 . . ?
H28A C28 H28B 108.0 . . ?

loop_
_geom_bond_atom_site_label_1
_geom_bond_atom_site_label_2
_geom_bond_distance
_geom_bond_site_symmetry_2
_geom_bond_publ_flag
Dy1 O8 2.299(4) . ?
Dy1 O1 2.316(4) 2_666 ?
Dy1 O5 2.332(4) . ?
Dy1 O1 2.332(4) . ?
Dy1 O2 2.344(4) . ?
Dy1 O3 2.380(4) 2_666 ?
Dy1 N6 2.567(5) 2_666 ?
Dy1 N7 2.615(4) . ?
Dy1 Dy1 3.7205(5) 2_666 ?
Dy1 Dy2 3.7933(4) . ?
Dy1 Dy2 3.9463(4) 2_666 ?
Dy2 O4 2.350(4) . ?
Dy2 O9 2.370(4) 2_666 ?
Dy2 O6 2.376(5) . ?
Dy2 O2 2.415(4) . ?
Dy2 O3 2.419(4) . ?
Dy2 O1 2.434(4) . ?
Dy2 N2 2.604(5) . ?
Dy2 N3 2.611(5) . ?
Dy2 N4 2.615(5) . ?
Dy2 Dy1 3.9463(4) 2_666 ?
O2 C1 1.270(6) . ?
O1 Dy1 2.316(4) 2_666 ?
O1 H1 1.0000 . ?
O5 C22 1.271(7) . ?
O4 C22 1.251(7) . ?
O3 C6 1.290(6) . ?
O3 Dy1 2.380(4) 2_666 ?
O9 C26 1.244(7) . ?
O9 Dy2 2.370(4) 2_666 ?
O6 C24 1.289(9) . ?
O8 C26 1.266(7) . ?
O7 C24 1.247(9) . ?
N1 C1 1.327(7) . ?
N1 N2 1.383(7) . ?
N3 C4 1.328(8) . ?
N3 C3 1.343(8) . ?
N7 C18 1.329(8) . ?
N7 C17 1.349(7) . ?
N2 C2 1.294(7) . ?
N6 C8 1.343(7) . ?
N6 C7 1.344(7) . ?
N6 Dy1 2.567(5) 2_666 ?
N5 C6 1.310(7) . ?
N5 N4 1.404(7) . ?
N4 C5 1.291(7) . ?
C1 C17 1.497(8) . ?
C2 C3 1.481(8) . ?
C2 C16 1.489(9) . ?
C4 C13 1.403(8) . ?
C4 C5 1.480(8) . ?
C3 C15 1.391(8) . ?
C21 C17 1.389(7) . ?
C21 C20 1.396(9) . ?
C21 H21 0.9500 . ?
C22 C23 1.518(8) . ?
C18 C19 1.420(9) . ?
C18 H18 0.9500 . ?
C23 H23A 0.9800 . ?
C23 H23B 0.9800 . ?
C23 H23C 0.9800 . ?
C6 C7 1.487(7) . ?
C11 C10 1.378(8) . ?
C11 C7 1.391(8) . ?
C11 H11 0.9500 . ?
C8 C9 1.390(8) . ?
C8 H8 0.9500 . ?
C5 C12 1.482(9) . ?
C9 C10 1.400(9) . ?
C9 H9 0.9500 . ?
C20 C19 1.390(9) . ?
C20 H20 0.9500 . ?
C19 H19 0.9500 . ?
C10 H10 0.9500 . ?
C16 H16A 0.9800 . ?
C16 H16B 0.9800 . ?
C16 H16C 0.9800 . ?
C15 C14 1.393(9) . ?
C15 H15 0.9500 . ?
C24 C25 1.454(10) . ?
C12 H12A 0.9800 . ?
C12 H12B 0.9800 . ?
C12 H12C 0.9800 . ?
C14 C13 1.394(9) . ?
C14 H14 0.9500 . ?
C13 H13 0.9500 . ?
C25 H25A 0.9800 . ?
C25 H25B 0.9800 . ?
C25 H25C 0.9800 . ?
C26 C27 1.505(9) . ?
C27 H27A 0.9800 . ?
C27 H27B 0.9800 . ?
C27 H27C 0.9800 . ?
Cl1 C28 1.712(14) . ?
Cl2 C28 1.760(14) . ?
C28 H28A 0.9900 . ?
C28 H28B 0.9900 . ?

loop_
_geom_torsion_atom_site_label_1
_geom_torsion_atom_site_label_2
_geom_torsion_atom_site_label_3
_geom_torsion_atom_site_label_4
_geom_torsion
_geom_torsion_site_symmetry_1
_geom_torsion_site_symmetry_2
_geom_torsion_site_symmetry_3
_geom_torsion_site_symmetry_4
_geom_torsion_publ_flag
C1 N1 N2 C2 166.9(6) . . . . ?
C1 N1 N2 Dy2 -2.6(6) . . . . ?
C6 N5 N4 C5 -159.4(5) . . . . ?
C6 N5 N4 Dy2 -1.7(6) . . . . ?
Dy1 O2 C1 N1 170.0(4) . . . . ?
Dy2 O2 C1 N1 15.6(8) . . . . ?
Dy1 O2 C1 C17 -10.0(7) . . . . ?
Dy2 O2 C1 C17 -164.4(4) . . . . ?
N2 N1 C1 O2 -7.8(8) . . . . ?
N2 N1 C1 C17 172.2(5) . . . . ?
N1 N2 C2 C3 170.7(5) . . . . ?
Dy2 N2 C2 C3 -20.1(8) . . . . ?
N1 N2 C2 C16 -3.0(10) . . . . ?
Dy2 N2 C2 C16 166.2(6) . . . . ?
C3 N3 C4 C13 -6.1(9) . . . . ?
Dy2 N3 C4 C13 165.4(5) . . . . ?
C3 N3 C4 C5 173.1(5) . . . . ?
Dy2 N3 C4 C5 -15.4(7) . . . . ?
C4 N3 C3 C15 5.0(9) . . . . ?
Dy2 N3 C3 C15 -166.5(4) . . . . ?
C4 N3 C3 C2 -170.8(5) . . . . ?
Dy2 N3 C3 C2 17.8(7) . . . . ?
N2 C2 C3 N3 1.0(8) . . . . ?
C16 C2 C3 N3 175.0(6) . . . . ?
N2 C2 C3 C15 -174.7(6) . . . . ?
C16 C2 C3 C15 -0.7(10) . . . . ?
Dy2 O4 C22 O5 2.2(8) . . . . ?
Dy2 O4 C22 C23 -175.8(4) . . . . ?
Dy1 O5 C22 O4 -29.4(10) . . . . ?
Dy1 O5 C22 C23 148.7(5) . . . . ?
C18 N7 C17 C21 2.3(9) . . . . ?
Dy1 N7 C17 C21 177.5(5) . . . . ?
C18 N7 C17 C1 -176.6(6) . . . . ?
Dy1 N7 C17 C1 -1.4(6) . . . . ?
C20 C21 C17 N7 -3.9(10) . . . . ?
C20 C21 C17 C1 174.9(6) . . . . ?
O2 C1 C17 N7 6.7(8) . . . . ?
N1 C1 C17 N7 -173.3(5) . . . . ?
O2 C1 C17 C21 -172.2(6) . . . . ?
N1 C1 C17 C21 7.8(9) . . . . ?
C17 N7 C18 C19 0.3(11) . . . . ?
Dy1 N7 C18 C19 -174.4(6) . . . . ?
Dy1 O3 C6 N5 140.1(5) 2_666 . . . ?
Dy2 O3 C6 N5 -3.7(8) . . . . ?
Dy1 O3 C6 C7 -38.3(6) 2_666 . . . ?
Dy2 O3 C6 C7 177.9(3) . . . . ?
N4 N5 C6 O3 3.4(8) . . . . ?
N4 N5 C6 C7 -178.2(5) . . . . ?
C7 N6 C8 C9 -1.3(9) . . . . ?
Dy1 N6 C8 C9 162.4(5) 2_666 . . . ?
C8 N6 C7 C11 3.1(8) . . . . ?
Dy1 N6 C7 C11 -162.8(5) 2_666 . . . ?
C8 N6 C7 C6 -174.3(5) . . . . ?
Dy1 N6 C7 C6 19.8(6) 2_666 . . . ?
C10 C11 C7 N6 -2.5(9) . . . . ?
C10 C11 C7 C6 174.7(6) . . . . ?
O3 C6 C7 N6 9.8(7) . . . . ?
N5 C6 C7 N6 -168.7(5) . . . . ?
O3 C6 C7 C11 -167.5(5) . . . . ?
N5 C6 C7 C11 13.9(8) . . . . ?
N5 N4 C5 C4 -174.3(5) . . . . ?
Dy2 N4 C5 C4 28.4(7) . . . . ?
N5 N4 C5 C12 5.0(10) . . . . ?
Dy2 N4 C5 C12 -152.4(6) . . . . ?
N3 C4 C5 N4 -8.1(8) . . . . ?
C13 C4 C5 N4 171.1(6) . . . . ?
N3 C4 C5 C12 172.6(7) . . . . ?
C13 C4 C5 C12 -8.2(10) . . . . ?
N6 C8 C9 C10 -1.1(10) . . . . ?
C17 C21 C20 C19 2.8(11) . . . . ?
C21 C20 C19 C18 -0.3(12) . . . . ?
N7 C18 C19 C20 -1.3(12) . . . . ?
C7 C11 C10 C9 0.0(10) . . . . ?
C8 C9 C10 C11 1.6(10) . . . . ?
N3 C3 C15 C14 -0.4(10) . . . . ?
C2 C3 C15 C14 175.1(6) . . . . ?
Dy2 O6 C24 O7 26.4(10) . . . . ?
Dy2 O6 C24 C25 -150.6(7) . . . . ?
C3 C15 C14 C13 -3.1(10) . . . . ?
C15 C14 C13 C4 2.0(10) . . . . ?
N3 C4 C13 C14 2.6(10) . . . . ?
C5 C4 C13 C14 -176.6(6) . . . . ?
Dy2 O9 C26 O8 -5.0(13) 2_666 . . . ?
Dy2 O9 C26 C27 171.1(8) 2_666 . . . ?
Dy1 O8 C26 O9 0.4(13) . . . . ?
Dy1 O8 C26 C27 -175.7(8) . . . . ?
